data_1549618
loop_
_publ_author_name
'Wang, Sha-Sha'
'Rong, Rong'
'Jin, Ling-Zhi'
'Yang, Shan-Shan'
'Li, Yin-Xiang'
'Zhang, He'
'Xiong, Yu-Wei'
'Sun, Li-Tao'
'Cao, Hong-Tao'
'Xie, Ling-Hai'
'Huang, Wei'

_publ_section_title
;
 Variable segment roles: modulation of the packing modes, nanocrystal
 morphologies and optical emissions.
;
_journal_issue 28
_journal_name_full Nanoscale
_journal_page_first 13310
_journal_page_last 13314
_journal_paper_doi 10.1039/c8nr02956c
_journal_volume 10
_journal_year 2018
_chemical_formula_moiety 'C37 H23 N O'
_chemical_formula_sum 'C37 H23 N O'
_chemical_formula_weight 497.56
_space_group_crystal_system triclinic
_space_group_IT_number 2
_space_group_name_Hall '-P 1'
_space_group_name_H-M_alt 'P -1'
_symmetry_space_group_name_Hall '-P 1'
_symmetry_space_group_name_H-M 'P -1'
_atom_sites_solution_hydrogens geom
_atom_sites_solution_primary direct
_audit_creation_date 2016-12-09
_audit_creation_method
;
Olex2 1.2
(compiled 2016.11.30 svn.r3356 for OlexSys, GUI svn.r5269)
;
_cell_angle_alpha 89.893(6)
_cell_angle_beta 79.223(7)
_cell_angle_gamma 70.216(6)
_cell_formula_units_Z 2
_cell_length_a 8.581(2)
_cell_length_b 9.167(2)
_cell_length_c 17.575(4)
_cell_measurement_reflns_used 4447
_cell_measurement_temperature 292
_cell_measurement_theta_max 28.22
_cell_measurement_theta_min 2.36
_cell_volume 1275.1(5)
_computing_molecular_graphics 'Olex2 (Dolomanov et al., 2009)'
_computing_publication_material 'Olex2 (Dolomanov et al., 2009)'
_computing_structure_refinement 'ShelXL (Sheldrick, 2015)'
_computing_structure_solution 'ShelXS (Sheldrick, 2008)'
_diffrn_ambient_temperature 291.64
_diffrn_detector 'CCD area detector'
_diffrn_detector_area_resol_mean 5.6
_diffrn_detector_type 'Bruker SMART CCD 6000 area detector'
_diffrn_measured_fraction_theta_full 0.997
_diffrn_measured_fraction_theta_max 0.989
_diffrn_measurement_device 'three-circle diffractometer'
_diffrn_measurement_device_type 'CCD Area Detector'
_diffrn_measurement_method '\w scans'
_diffrn_radiation_monochromator graphite
_diffrn_radiation_probe x-ray
_diffrn_radiation_type MoK\a
_diffrn_radiation_wavelength 0.71073
_diffrn_reflns_av_R_equivalents 0.0280
_diffrn_reflns_av_unetI/netI 0.0463
_diffrn_reflns_Laue_measured_fraction_full 0.997
_diffrn_reflns_Laue_measured_fraction_max 0.989
_diffrn_reflns_limit_h_max 10
_diffrn_reflns_limit_h_min -11
_diffrn_reflns_limit_k_max 11
_diffrn_reflns_limit_k_min -12
_diffrn_reflns_limit_l_max 23
_diffrn_reflns_limit_l_min -23
_diffrn_reflns_number 11582
_diffrn_reflns_point_group_measured_fraction_full 0.997
_diffrn_reflns_point_group_measured_fraction_max 0.989
_diffrn_reflns_theta_full 25.242
_diffrn_reflns_theta_max 28.365
_diffrn_reflns_theta_min 2.364
_diffrn_source 'sealed X-ray tube'
_diffrn_source_target Mo
_exptl_absorpt_coefficient_mu 0.077
_exptl_absorpt_correction_T_max 0.7457
_exptl_absorpt_correction_T_min 0.6569
_exptl_absorpt_correction_type multi-scan
_exptl_absorpt_process_details 'SADABS 2014/5'
_exptl_crystal_colour colourless
_exptl_crystal_colour_primary colourless
_exptl_crystal_density_diffrn 1.296
_exptl_crystal_description block
_exptl_crystal_F_000 520
_exptl_crystal_size_max 0.3
_exptl_crystal_size_mid 0.25
_exptl_crystal_size_min 0.2
_refine_diff_density_max 0.214
_refine_diff_density_min -0.202
_refine_diff_density_rms 0.040
_refine_ls_extinction_method none
_refine_ls_goodness_of_fit_ref 0.996
_refine_ls_hydrogen_treatment constr
_refine_ls_matrix_type full
_refine_ls_number_parameters 352
_refine_ls_number_reflns 6320
_refine_ls_number_restraints 0
_refine_ls_restrained_S_all 0.996
_refine_ls_R_factor_all 0.0825
_refine_ls_R_factor_gt 0.0496
_refine_ls_shift/su_max 0.000
_refine_ls_shift/su_mean 0.000
_refine_ls_structure_factor_coef Fsqd
_refine_ls_weighting_details 'w=1/[\s^2^(Fo^2^)+(0.0599P)^2^+0.2143P] where P=(Fo^2^+2Fc^2^)/3'
_refine_ls_weighting_scheme calc
_refine_ls_wR_factor_gt 0.1137
_refine_ls_wR_factor_ref 0.1316
_reflns_Friedel_coverage 0.000
_reflns_number_gt 4301
_reflns_number_total 6320
_reflns_threshold_expression 'I > 2\s(I)'
_cod_data_source_file c8nr02956c2.cif
_cod_data_source_block 222
_cod_depositor_comments 'Adding full bibliography for 1549616--1549618.cif.'
_cod_database_code 1549618
_shelx_space_group_comment
;
The symmetry employed for this shelxl refinement is uniquely defined
by the following loop, which should always be used as a source of
symmetry information in preference to the above space-group names.
They are only intended as comments.
;
_olex2_refinement_description
;
1. Fixed Uiso
 At 1.2 times of:
  All C(H) groups
2.a Aromatic/amide H refined with riding coordinates:
 C2(H2), C4(H4), C5(H5), C8(H8), C9(H9), C10(H10), C11(H11), C15(H15),
 C16(H16), C17(H17), C18(H18), C21(H21), C22(H22), C23(H23), C24(H24), C27(H27),
  C28(H28), C29(H29), C30(H30), C33(H33), C34(H34), C35(H35), C36(H36)
;
_shelx_shelxl_version_number 2014/7
_olex2_submission_special_instructions 'No special instructions were received'

loop_
_space_group_symop_operation_xyz
'x, y, z'
'-x, -y, -z'

loop_
_atom_site_label
_atom_site_type_symbol
_atom_site_fract_x
_atom_site_fract_y
_atom_site_fract_z
_atom_site_U_iso_or_equiv
_atom_site_adp_type
_atom_site_occupancy
_atom_site_site_symmetry_order
_atom_site_calc_flag
_atom_site_refinement_flags_posn
O1 O 0.33466(16) 0.00515(15) 0.40826(7) 0.0597(4) Uani 1 1 d .
N1 N 0.28141(17) 0.18269(14) 0.01801(7) 0.0421(3) Uani 1 1 d .
C1 C 0.13166(17) 0.27800(15) 0.22880(7) 0.0310(3) Uani 1 1 d .
C2 C 0.22829(18) 0.19884(16) 0.15950(8) 0.0341(3) Uani 1 1 d .
H2 H 0.3118 0.1023 0.1590 0.041 Uiso 1 1 calc R
C3 C 0.19718(19) 0.26750(17) 0.09079(8) 0.0377(3) Uani 1 1 d .
C4 C 0.0775(2) 0.41577(19) 0.09291(9) 0.0493(4) Uani 1 1 d .
H4 H 0.0631 0.4631 0.0466 0.059 Uiso 1 1 calc R
C5 C -0.0202(2) 0.49428(18) 0.16215(9) 0.0466(4) Uani 1 1 d .
H5 H -0.1004 0.5927 0.1627 0.056 Uiso 1 1 calc R
C6 C 0.00419(18) 0.42288(16) 0.23078(8) 0.0344(3) Uani 1 1 d .
C7 C -0.08334(18) 0.47161(16) 0.31162(8) 0.0338(3) Uani 1 1 d .
C8 C -0.22324(19) 0.60108(17) 0.34345(9) 0.0416(3) Uani 1 1 d .
H8 H -0.2757 0.6760 0.3119 0.050 Uiso 1 1 calc R
C9 C -0.2825(2) 0.6157(2) 0.42302(10) 0.0499(4) Uani 1 1 d .
H9 H -0.3760 0.7010 0.4450 0.060 Uiso 1 1 calc R
C10 C -0.2036(2) 0.5046(2) 0.47016(9) 0.0490(4) Uani 1 1 d .
H10 H -0.2447 0.5165 0.5235 0.059 Uiso 1 1 calc R
C11 C -0.0634(2) 0.37511(18) 0.43880(8) 0.0414(3) Uani 1 1 d .
H11 H -0.0105 0.3012 0.4707 0.050 Uiso 1 1 calc R
C12 C -0.00486(17) 0.35896(16) 0.35942(8) 0.0332(3) Uani 1 1 d .
C13 C 0.14536(17) 0.22767(15) 0.31104(7) 0.0299(3) Uani 1 1 d .
C14 C 0.13033(17) 0.06824(15) 0.32422(8) 0.0332(3) Uani 1 1 d .
C15 C 0.0217(2) 0.01812(19) 0.29022(10) 0.0467(4) Uani 1 1 d .
H15 H -0.0385 0.0804 0.2562 0.056 Uiso 1 1 calc R
C16 C 0.0018(2) -0.1234(2) 0.30645(11) 0.0596(5) Uani 1 1 d .
H16 H -0.0711 -0.1553 0.2831 0.071 Uiso 1 1 calc R
C17 C 0.0892(3) -0.2168(2) 0.35680(11) 0.0604(5) Uani 1 1 d .
H17 H 0.0736 -0.3106 0.3684 0.072 Uiso 1 1 calc R
C18 C 0.1996(2) -0.1715(2) 0.38996(10) 0.0547(4) Uani 1 1 d .
H18 H 0.2606 -0.2350 0.4234 0.066 Uiso 1 1 calc R
C19 C 0.2195(2) -0.02990(18) 0.37308(9) 0.0409(3) Uani 1 1 d .
C20 C 0.39238(19) 0.12167(18) 0.37905(8) 0.0391(3) Uani 1 1 d .
C21 C 0.5381(2) 0.1257(2) 0.40163(10) 0.0522(4) Uani 1 1 d .
H21 H 0.5916 0.0522 0.4335 0.063 Uiso 1 1 calc R
C22 C 0.6017(2) 0.2399(2) 0.37611(11) 0.0564(5) Uani 1 1 d .
H22 H 0.6981 0.2444 0.3914 0.068 Uiso 1 1 calc R
C23 C 0.5238(2) 0.3475(2) 0.32814(10) 0.0547(4) Uani 1 1 d .
H23 H 0.5679 0.4240 0.3108 0.066 Uiso 1 1 calc R
C24 C 0.3800(2) 0.34172(18) 0.30568(9) 0.0431(4) Uani 1 1 d .
H24 H 0.3283 0.4145 0.2730 0.052 Uiso 1 1 calc R
C25 C 0.31108(17) 0.22850(16) 0.33123(7) 0.0317(3) Uani 1 1 d .
C26 C 0.2603(2) 0.04568(17) -0.00627(9) 0.0443(4) Uani 1 1 d .
C27 C 0.1933(2) -0.05342(19) 0.03735(11) 0.0563(4) Uani 1 1 d .
H27 H 0.1567 -0.0360 0.0909 0.068 Uiso 1 1 calc R
C28 C 0.1833(3) -0.1786(2) -0.00215(15) 0.0738(6) Uani 1 1 d .
H28 H 0.1393 -0.2472 0.0254 0.089 Uiso 1 1 calc R
C29 C 0.2374(3) -0.2052(2) -0.08246(16) 0.0794(7) Uani 1 1 d .
H29 H 0.2269 -0.2898 -0.1074 0.095 Uiso 1 1 calc R
C30 C 0.3060(3) -0.1085(2) -0.12525(13) 0.0674(6) Uani 1 1 d .
H30 H 0.3437 -0.1279 -0.1786 0.081 Uiso 1 1 calc R
C31 C 0.3183(2) 0.01984(19) -0.08704(9) 0.0482(4) Uani 1 1 d .
C32 C 0.3804(2) 0.14271(18) -0.11309(9) 0.0453(4) Uani 1 1 d .
C33 C 0.4617(2) 0.1744(2) -0.18447(9) 0.0587(5) Uani 1 1 d .
H33 H 0.4803 0.1104 -0.2287 0.070 Uiso 1 1 calc R
C34 C 0.5138(3) 0.3003(2) -0.18892(11) 0.0680(6) Uani 1 1 d .
H34 H 0.5684 0.3212 -0.2363 0.082 Uiso 1 1 calc R
C35 C 0.4860(3) 0.3972(2) -0.12330(11) 0.0646(5) Uani 1 1 d .
H35 H 0.5228 0.4819 -0.1276 0.077 Uiso 1 1 calc R
C36 C 0.4046(2) 0.3704(2) -0.05153(10) 0.0523(4) Uani 1 1 d .
H36 H 0.3845 0.4365 -0.0080 0.063 Uiso 1 1 calc R
C37 C 0.3543(2) 0.24171(17) -0.04712(8) 0.0415(3) Uani 1 1 d .

loop_
_atom_site_aniso_label
_atom_site_aniso_U_11
_atom_site_aniso_U_22
_atom_site_aniso_U_33
_atom_site_aniso_U_23
_atom_site_aniso_U_13
_atom_site_aniso_U_12
O1 0.0718(9) 0.0712(8) 0.0606(8) 0.0355(6) -0.0394(7) -0.0424(7)
N1 0.0513(8) 0.0437(7) 0.0278(6) 0.0006(5) -0.0068(6) -0.0124(6)
C1 0.0326(7) 0.0342(7) 0.0285(7) 0.0032(5) -0.0074(5) -0.0136(6)
C2 0.0335(7) 0.0338(7) 0.0319(7) 0.0029(5) -0.0064(6) -0.0076(6)
C3 0.0407(8) 0.0420(8) 0.0281(7) 0.0015(6) -0.0073(6) -0.0112(7)
C4 0.0572(11) 0.0502(9) 0.0319(8) 0.0096(7) -0.0145(7) -0.0045(8)
C5 0.0487(9) 0.0397(8) 0.0412(9) 0.0043(6) -0.0126(7) -0.0002(7)
C6 0.0341(7) 0.0353(7) 0.0335(7) 0.0006(6) -0.0074(6) -0.0111(6)
C7 0.0320(7) 0.0367(7) 0.0346(7) -0.0027(6) -0.0051(6) -0.0150(6)
C8 0.0360(8) 0.0387(8) 0.0478(9) -0.0055(6) -0.0059(7) -0.0111(7)
C9 0.0383(9) 0.0517(9) 0.0524(10) -0.0179(8) 0.0025(7) -0.0122(8)
C10 0.0467(10) 0.0630(10) 0.0359(8) -0.0110(7) 0.0038(7) -0.0232(9)
C11 0.0423(9) 0.0523(9) 0.0316(7) -0.0019(6) -0.0028(6) -0.0213(8)
C12 0.0315(7) 0.0389(7) 0.0331(7) -0.0030(6) -0.0035(6) -0.0187(6)
C13 0.0304(7) 0.0350(7) 0.0260(6) 0.0026(5) -0.0048(5) -0.0141(6)
C14 0.0328(7) 0.0365(7) 0.0310(7) 0.0012(5) -0.0019(6) -0.0151(6)
C15 0.0467(9) 0.0498(9) 0.0518(9) 0.0044(7) -0.0142(8) -0.0247(8)
C16 0.0635(12) 0.0598(11) 0.0711(12) 0.0009(9) -0.0144(10) -0.0406(10)
C17 0.0694(13) 0.0473(9) 0.0706(12) 0.0091(9) -0.0034(10) -0.0333(10)
C18 0.0618(11) 0.0495(9) 0.0570(10) 0.0212(8) -0.0115(9) -0.0246(9)
C19 0.0440(9) 0.0456(8) 0.0380(8) 0.0095(6) -0.0082(7) -0.0217(7)
C20 0.0389(8) 0.0482(8) 0.0333(7) 0.0039(6) -0.0086(6) -0.0182(7)
C21 0.0432(9) 0.0675(11) 0.0477(9) 0.0011(8) -0.0186(8) -0.0161(9)
C22 0.0383(9) 0.0789(12) 0.0572(11) -0.0129(9) -0.0088(8) -0.0273(9)
C23 0.0495(10) 0.0664(11) 0.0587(11) -0.0032(9) -0.0046(8) -0.0367(9)
C24 0.0436(9) 0.0473(8) 0.0431(8) 0.0030(7) -0.0059(7) -0.0231(7)
C25 0.0295(7) 0.0384(7) 0.0269(7) -0.0021(5) -0.0021(5) -0.0133(6)
C26 0.0427(9) 0.0380(8) 0.0449(9) -0.0018(6) -0.0112(7) -0.0034(7)
C27 0.0556(11) 0.0450(9) 0.0640(11) 0.0043(8) -0.0122(9) -0.0115(8)
C28 0.0638(13) 0.0447(10) 0.1100(19) 0.0013(11) -0.0179(13) -0.0145(10)
C29 0.0685(14) 0.0499(11) 0.113(2) -0.0268(12) -0.0219(14) -0.0090(10)
C30 0.0605(12) 0.0575(11) 0.0700(13) -0.0261(10) -0.0158(10) -0.0004(10)
C31 0.0426(9) 0.0451(8) 0.0441(9) -0.0106(7) -0.0109(7) 0.0025(7)
C32 0.0411(9) 0.0465(8) 0.0325(8) -0.0022(6) -0.0086(7) 0.0059(7)
C33 0.0574(11) 0.0603(11) 0.0312(8) -0.0006(7) -0.0036(8) 0.0119(9)
C34 0.0622(12) 0.0697(12) 0.0453(10) 0.0171(9) 0.0073(9) 0.0019(10)
C35 0.0632(12) 0.0578(11) 0.0609(12) 0.0160(9) 0.0006(10) -0.0127(10)
C36 0.0564(11) 0.0511(9) 0.0425(9) 0.0022(7) -0.0040(8) -0.0129(8)
C37 0.0416(9) 0.0429(8) 0.0301(7) 0.0033(6) -0.0062(6) -0.0027(7)

loop_
_atom_type_symbol
_atom_type_description
_atom_type_scat_dispersion_real
_atom_type_scat_dispersion_imag
_atom_type_scat_source
C C 0.0033 0.0016 'International Tables Vol C Tables 4.2.6.8 and 6.1.1.4'
H H 0.0000 0.0000 'International Tables Vol C Tables 4.2.6.8 and 6.1.1.4'
N N 0.0061 0.0033 'International Tables Vol C Tables 4.2.6.8 and 6.1.1.4'
O O 0.0106 0.0060 'International Tables Vol C Tables 4.2.6.8 and 6.1.1.4'

loop_
_geom_angle_atom_site_label_1
_geom_angle_atom_site_label_2
_geom_angle_atom_site_label_3
_geom_angle
C19 O1 C20 117.79(11)
C26 N1 C3 123.93(13)
C37 N1 C3 125.50(12)
C37 N1 C26 108.15(12)
C2 C1 C6 121.74(12)
C2 C1 C13 127.53(12)
C6 C1 C13 110.73(12)
C1 C2 C3 118.20(13)
C2 C3 N1 119.84(13)
C2 C3 C4 120.05(13)
C4 C3 N1 120.03(13)
C5 C4 C3 121.65(14)
C4 C5 C6 118.51(14)
C1 C6 C7 108.97(12)
C5 C6 C1 119.65(13)
C5 C6 C7 131.38(13)
C8 C7 C6 131.14(13)
C8 C7 C12 120.45(13)
C12 C7 C6 108.40(12)
C9 C8 C7 118.70(15)
C8 C9 C10 120.64(15)
C9 C10 C11 120.98(15)
C12 C11 C10 118.66(15)
C7 C12 C13 110.79(12)
C11 C12 C7 120.56(14)
C11 C12 C13 128.64(13)
C1 C13 C12 100.86(11)
C1 C13 C25 111.19(10)
C14 C13 C1 113.31(10)
C14 C13 C12 112.23(11)
C14 C13 C25 109.12(11)
C25 C13 C12 109.93(10)
C15 C14 C13 121.57(13)
C19 C14 C13 121.05(12)
C19 C14 C15 117.34(13)
C16 C15 C14 120.89(15)
C17 C16 C15 120.41(16)
C18 C17 C16 119.87(15)
C17 C18 C19 119.36(16)
O1 C19 C14 122.56(12)
O1 C19 C18 115.33(14)
C14 C19 C18 122.10(14)
O1 C20 C21 115.58(13)
C25 C20 O1 122.68(12)
C25 C20 C21 121.73(14)
C22 C21 C20 119.07(16)
C21 C22 C23 120.47(15)
C22 C23 C24 119.98(15)
C23 C24 C25 121.01(15)
C20 C25 C13 120.80(12)
C20 C25 C24 117.73(13)
C24 C25 C13 121.37(12)
C27 C26 N1 129.29(15)
C27 C26 C31 122.18(15)
C31 C26 N1 108.53(14)
C28 C27 C26 117.06(19)
C27 C28 C29 121.8(2)
C30 C29 C28 121.02(18)
C29 C30 C31 118.8(2)
C26 C31 C32 107.48(13)
C30 C31 C26 119.16(18)
C30 C31 C32 133.36(17)
C33 C32 C31 134.21(15)
C33 C32 C37 118.91(17)
C37 C32 C31 106.80(14)
C34 C33 C32 119.56(17)
C33 C34 C35 120.69(17)
C36 C35 C34 121.50(19)
C37 C36 C35 117.57(17)
N1 C37 C32 109.03(14)
C36 C37 N1 129.16(14)
C36 C37 C32 121.74(15)

loop_
_geom_bond_atom_site_label_1
_geom_bond_atom_site_label_2
_geom_bond_distance
O1 C19 1.3807(18)
O1 C20 1.3824(18)
N1 C3 1.4284(18)
N1 C26 1.4061(19)
N1 C37 1.3976(19)
C1 C2 1.3840(19)
C1 C6 1.4014(19)
C1 C13 1.5299(18)
C2 C3 1.3893(19)
C3 C4 1.394(2)
C4 C5 1.384(2)
C5 C6 1.388(2)
C6 C7 1.4692(19)
C7 C8 1.396(2)
C7 C12 1.401(2)
C8 C9 1.386(2)
C9 C10 1.387(2)
C10 C11 1.395(2)
C11 C12 1.382(2)
C12 C13 1.5417(19)
C13 C14 1.5236(18)
C13 C25 1.5310(18)
C14 C15 1.3919(19)
C14 C19 1.382(2)
C15 C16 1.387(2)
C16 C17 1.375(3)
C17 C18 1.372(3)
C18 C19 1.390(2)
C20 C21 1.393(2)
C20 C25 1.381(2)
C21 C22 1.373(2)
C22 C23 1.376(3)
C23 C24 1.381(2)
C24 C25 1.3939(19)
C26 C27 1.389(2)
C26 C31 1.406(2)
C27 C28 1.377(3)
C28 C29 1.395(3)
C29 C30 1.372(3)
C30 C31 1.400(2)
C31 C32 1.441(2)
C32 C33 1.398(2)
C32 C37 1.410(2)
C33 C34 1.369(3)
C34 C35 1.391(3)
C35 C36 1.387(2)
C36 C37 1.384(2)
